data_4344551
loop_
_publ_author_name
'Zarkadoulas, Athanasios'
'Field, Martin J.'
'Papatriantafyllopoulou, Constantina'
'Fize, Jennifer'
'Artero, Vincent'
'Mitsopoulou, Christiana A.'

_publ_section_title
;
 Experimental and Theoretical Insight into Electrocatalytic Hydrogen
 Evolution with Nickel Bis(aryldithiolene) Complexes as Catalysts.
;
_journal_issue 2
_journal_name_full 'Inorganic chemistry'
_journal_page_first 432
_journal_page_last 444
_journal_paper_doi 10.1021/acs.inorgchem.5b02000
_journal_volume 55
_journal_year 2016
_chemical_formula_moiety 'C32 H28 Ni O4 S4, C16 H36 N'
_chemical_formula_sum 'C48 H64 N Ni O4 S4'
_chemical_formula_weight 905.95
_chemical_name_systematic
; 
 ? 
;
_space_group_IT_number 2
_symmetry_cell_setting triclinic
_symmetry_space_group_name_Hall '-P 1'
_symmetry_space_group_name_H-M 'P -1'
_atom_sites_solution_hydrogens geom
_atom_sites_solution_primary direct
_atom_sites_solution_secondary difmap
_audit_creation_method SHELXL-97
_cell_angle_alpha 106.901(5)
_cell_angle_beta 93.890(4)
_cell_angle_gamma 107.188(5)
_cell_formula_units_Z 2
_cell_length_a 9.6860(4)
_cell_length_b 15.9951(11)
_cell_length_c 16.9499(9)
_cell_measurement_reflns_used 6359
_cell_measurement_temperature 100(2)
_cell_measurement_theta_max 72.8569
_cell_measurement_theta_min 3.0566
_cell_volume 2366.2(3)
_computing_cell_refinement 'CrysAlis RED'
_computing_data_collection 'CrysAlis CCD'
_computing_data_reduction 'CrysAlis RED'
_computing_molecular_graphics
;
 DIAMOND (Brandenburg, 2006)
 MERCURY (Bruno et al. 2002)
;
_computing_publication_material 'WINGX (Farrugia, 1999)'
_computing_structure_refinement 'SHELXL-97 (Sheldrick, 1997)'
_computing_structure_solution 'SHELXL-97 (Sheldrick, 1997)'
_diffrn_ambient_temperature 100(2)
_diffrn_detector_area_resol_mean 10.4223
_diffrn_measured_fraction_theta_full 0.999
_diffrn_measured_fraction_theta_max 0.999
_diffrn_measurement_device_type 'SuperNova, Dual, Cu at zero, Atlas'
_diffrn_measurement_method '\w scans'
_diffrn_radiation_monochromator mirror
_diffrn_radiation_source 'SuperNova (Cu) X-ray Source'
_diffrn_radiation_type CuK\a
_diffrn_radiation_wavelength 1.54184
_diffrn_reflns_av_R_equivalents 0.0311
_diffrn_reflns_av_sigmaI/netI 0.0472
_diffrn_reflns_limit_h_max 11
_diffrn_reflns_limit_h_min -7
_diffrn_reflns_limit_k_max 19
_diffrn_reflns_limit_k_min -19
_diffrn_reflns_limit_l_max 20
_diffrn_reflns_limit_l_min -20
_diffrn_reflns_number 14960
_diffrn_reflns_theta_full 66.99
_diffrn_reflns_theta_max 66.99
_diffrn_reflns_theta_min 3.06
_exptl_absorpt_coefficient_mu 2.568
_exptl_absorpt_correction_T_max 1.00000
_exptl_absorpt_correction_T_min 0.86697
_exptl_absorpt_correction_type multi-scan
_exptl_absorpt_process_details 'Empirical absorption correction (CrysAlis RED, Oxford Diffraction)'
_exptl_crystal_density_diffrn 1.272
_exptl_crystal_density_method 'not measured'
_exptl_crystal_description polyhedra
_exptl_crystal_F_000 966
_exptl_crystal_size_max 0.06
_exptl_crystal_size_mid 0.03
_exptl_crystal_size_min 0.02
_refine_diff_density_max 0.769
_refine_diff_density_min -0.364
_refine_diff_density_rms 0.069
_refine_ls_extinction_method none
_refine_ls_goodness_of_fit_ref 1.016
_refine_ls_hydrogen_treatment constr
_refine_ls_matrix_type full
_refine_ls_number_parameters 526
_refine_ls_number_reflns 8430
_refine_ls_number_restraints 0
_refine_ls_restrained_S_all 1.016
_refine_ls_R_factor_all 0.0558
_refine_ls_R_factor_gt 0.0448
_refine_ls_shift/su_max 0.000
_refine_ls_shift/su_mean 0.000
_refine_ls_structure_factor_coef Fsqd
_refine_ls_weighting_details 'calc w=1/[\s^2^(Fo^2^)+(0.0799P)^2^+0.0000P] where P=(Fo^2^+2Fc^2^)/3'
_refine_ls_weighting_scheme calc
_refine_ls_wR_factor_gt 0.1190
_refine_ls_wR_factor_ref 0.1268
_reflns_number_gt 6975
_reflns_number_total 8430
_reflns_threshold_expression >2sigma(I)
_cod_data_source_file ic5b02000_si_002.cif
_cod_data_source_block shelxl
_cod_depositor_comments
;
The following automatic conversions were performed:

'_symmetry_cell_setting' value 'Triclinic' changed to 'triclinic'
according to
/usr/data/users/saulius/crontab/automatic-downloads/current/ACS/lib/dictionaries/cif_core.dic
dictionary named 'cif_core.dic' version 2.4.2 from 2011-04-26.

Automatic conversion script
Id: cif_fix_values 4268 2015-11-12 08:31:59Z antanas 
;
_cod_original_cell_volume 2366.2(2)
_cod_database_code 4344551

loop_
_symmetry_equiv_pos_as_xyz
'x, y, z'
'-x, -y, -z'

loop_
_atom_site_label
_atom_site_type_symbol
_atom_site_fract_x
_atom_site_fract_y
_atom_site_fract_z
_atom_site_U_iso_or_equiv
_atom_site_adp_type
_atom_site_occupancy
_atom_site_symmetry_multiplicity
_atom_site_calc_flag
_atom_site_refinement_flags
Ni1 Ni 0.0000 0.0000 0.0000 0.02433(14) Uani 1 2 d S
Ni2 Ni 1.0000 0.0000 0.5000 0.02447(14) Uani 1 2 d S
S1 S -0.21977(6) -0.03634(4) 0.02513(4) 0.02703(14) Uani 1 1 d .
S2 S 0.02772(6) 0.14190(4) 0.06127(4) 0.02621(14) Uani 1 1 d .
S3 S 0.80447(6) 0.03017(4) 0.47021(4) 0.02600(14) Uani 1 1 d .
S4 S 0.88458(6) -0.14347(4) 0.43626(4) 0.02626(14) Uani 1 1 d .
O1 O 0.40148(18) 0.29084(12) 0.44385(11) 0.0325(4) Uani 1 1 d .
O2 O -0.85685(18) -0.28934(12) 0.06364(12) 0.0323(4) Uani 1 1 d .
O3 O -0.3231(2) -0.58071(12) -0.24299(12) 0.0390(4) Uani 1 1 d .
O4 O 1.2435(2) 0.58425(12) 0.73132(12) 0.0382(4) Uani 1 1 d .
N1 N 0.1754(2) -0.01656(15) 0.25359(13) 0.0302(4) Uani 1 1 d .
C1 C -0.2940(2) -0.15650(16) -0.01855(15) 0.0260(5) Uani 1 1 d .
C2 C -0.2079(2) -0.20336(16) -0.05869(14) 0.0246(5) Uani 1 1 d .
C3 C -0.2496(2) -0.30398(16) -0.10403(15) 0.0266(5) Uani 1 1 d .
C4 C -0.1542(2) -0.35180(16) -0.09143(15) 0.0277(5) Uani 1 1 d .
H4 H -0.0700 -0.3211 -0.0512 0.033 Uiso 1 1 calc R
C5 C -0.1829(3) -0.44312(17) -0.13739(16) 0.0314(5) Uani 1 1 d .
H5 H -0.1184 -0.4734 -0.1276 0.038 Uiso 1 1 calc R
C6 C -0.3076(3) -0.49077(17) -0.19856(16) 0.0312(5) Uani 1 1 d .
C7 C -0.4053(3) -0.44519(17) -0.21099(16) 0.0328(5) Uani 1 1 d .
H7 H -0.4902 -0.4764 -0.2507 0.039 Uiso 1 1 calc R
C8 C -0.3757(3) -0.35330(17) -0.16410(16) 0.0297(5) Uani 1 1 d .
H8 H -0.4417 -0.3236 -0.1729 0.036 Uiso 1 1 calc R
C9 C -0.4247(3) -0.62215(19) -0.31930(19) 0.0449(7) Uani 1 1 d .
H9A H -0.4266 -0.6846 -0.3447 0.067 Uiso 1 1 calc R
H9B H -0.3953 -0.5874 -0.3565 0.067 Uiso 1 1 calc R
H9C H -0.5206 -0.6223 -0.3081 0.067 Uiso 1 1 calc R
C10 C -0.4437(2) -0.19798(16) -0.00300(14) 0.0253(5) Uani 1 1 d .
C11 C -0.4880(2) -0.28089(16) 0.01399(15) 0.0275(5) Uani 1 1 d .
H11 H -0.4244 -0.3150 0.0105 0.033 Uiso 1 1 calc R
C12 C -0.6244(2) -0.31473(16) 0.03602(15) 0.0282(5) Uani 1 1 d .
H12 H -0.6507 -0.3701 0.0478 0.034 Uiso 1 1 calc R
C13 C -0.5459(2) -0.14997(16) 0.00036(15) 0.0263(5) Uani 1 1 d .
H13 H -0.5206 -0.0948 -0.0117 0.032 Uiso 1 1 calc R
C14 C -0.6821(2) -0.18306(16) 0.02117(15) 0.0273(5) Uani 1 1 d .
H14 H -0.7478 -0.1506 0.0224 0.033 Uiso 1 1 calc R
C15 C -0.7211(2) -0.26457(16) 0.04026(15) 0.0277(5) Uani 1 1 d .
C16 C -0.8955(3) -0.36877(18) 0.08995(19) 0.0387(6) Uani 1 1 d .
H16A H -0.9918 -0.3795 0.1045 0.058 Uiso 1 1 calc R
H16B H -0.8261 -0.3587 0.1378 0.058 Uiso 1 1 calc R
H16C H -0.8945 -0.4217 0.0453 0.058 Uiso 1 1 calc R
C17 C 0.8503(2) 0.14992(16) 0.51468(15) 0.0261(5) Uani 1 1 d .
C18 C 0.7353(2) 0.18965(16) 0.49763(14) 0.0253(5) Uani 1 1 d .
C19 C 0.7677(2) 0.26636(16) 0.47065(15) 0.0286(5) Uani 1 1 d .
H19 H 0.8637 0.2941 0.4650 0.034 Uiso 1 1 calc R
C20 C 0.6606(3) 0.30297(16) 0.45182(15) 0.0280(5) Uani 1 1 d .
H20 H 0.6844 0.3540 0.4333 0.034 Uiso 1 1 calc R
C21 C 0.5170(2) 0.26172(16) 0.46127(15) 0.0274(5) Uani 1 1 d .
C22 C 0.4824(2) 0.18561(16) 0.48868(15) 0.0278(5) Uani 1 1 d .
H22 H 0.3867 0.1588 0.4956 0.033 Uiso 1 1 calc R
C23 C 0.5897(2) 0.14940(16) 0.50580(15) 0.0266(5) Uani 1 1 d .
H23 H 0.5649 0.0975 0.5230 0.032 Uiso 1 1 calc R
C24 C 0.4306(3) 0.36576(19) 0.41159(19) 0.0392(6) Uani 1 1 d .
H24A H 0.3419 0.3793 0.4021 0.059 Uiso 1 1 calc R
H24B H 0.4664 0.3493 0.3598 0.059 Uiso 1 1 calc R
H24C H 0.5030 0.4193 0.4511 0.059 Uiso 1 1 calc R
C25 C 0.9887(2) 0.20012(16) 0.55695(15) 0.0256(5) Uani 1 1 d .
C26 C 1.0460(2) 0.30175(16) 0.60051(15) 0.0258(5) Uani 1 1 d .
C27 C 0.9756(2) 0.34719(16) 0.65865(15) 0.0281(5) Uani 1 1 d .
H27 H 0.8855 0.3138 0.6681 0.034 Uiso 1 1 calc R
C28 C 1.0359(3) 0.44113(17) 0.70310(16) 0.0306(5) Uani 1 1 d .
H28 H 0.9864 0.4698 0.7416 0.037 Uiso 1 1 calc R
C29 C 1.1705(3) 0.49220(17) 0.68985(16) 0.0310(5) Uani 1 1 d .
C30 C 1.2408(3) 0.44845(17) 0.62949(17) 0.0324(5) Uani 1 1 d .
H30 H 1.3287 0.4825 0.6183 0.039 Uiso 1 1 calc R
C31 C 1.1798(2) 0.35459(17) 0.58643(16) 0.0291(5) Uani 1 1 d .
H31 H 1.2286 0.3260 0.5473 0.035 Uiso 1 1 calc R
C32 C 1.1954(3) 0.62476(18) 0.80652(19) 0.0423(6) Uani 1 1 d .
H32A H 1.2532 0.6891 0.8301 0.064 Uiso 1 1 calc R
H32B H 1.2064 0.5935 0.8458 0.064 Uiso 1 1 calc R
H32C H 1.0941 0.6190 0.7942 0.064 Uiso 1 1 calc R
C33 C 0.1093(3) 0.05077(18) 0.30771(15) 0.0318(5) Uani 1 1 d .
H33A H 0.0288 0.0156 0.3284 0.038 Uiso 1 1 calc R
H33B H 0.1831 0.0922 0.3558 0.038 Uiso 1 1 calc R
C34 C 0.0532(3) 0.1089(2) 0.26583(17) 0.0384(6) Uani 1 1 d .
H34A H -0.0347 0.0698 0.2254 0.046 Uiso 1 1 calc R
H34B H 0.1266 0.1362 0.2362 0.046 Uiso 1 1 calc R
C35 C 0.0185(3) 0.1854(2) 0.33103(18) 0.0410(6) Uani 1 1 d .
H35A H -0.0704 0.1583 0.3506 0.049 Uiso 1 1 calc R
H35B H 0.0976 0.2139 0.3786 0.049 Uiso 1 1 calc R
C36 C -0.0014(3) 0.2593(2) 0.2964(2) 0.0454(7) Uani 1 1 d .
H36A H -0.0223 0.3059 0.3393 0.068 Uiso 1 1 calc R
H36B H -0.0813 0.2317 0.2502 0.068 Uiso 1 1 calc R
H36C H 0.0869 0.2869 0.2777 0.068 Uiso 1 1 calc R
C37 C 0.2868(3) 0.03108(18) 0.20813(16) 0.0345(6) Uani 1 1 d .
H37A H 0.2351 0.0465 0.1663 0.041 Uiso 1 1 calc R
H37B H 0.3329 -0.0124 0.1790 0.041 Uiso 1 1 calc R
C38 C 0.4064(3) 0.11891(19) 0.26368(17) 0.0369(6) Uani 1 1 d .
H38A H 0.3622 0.1647 0.2900 0.044 Uiso 1 1 calc R
H38B H 0.4559 0.1051 0.3075 0.044 Uiso 1 1 calc R
C39 C 0.5180(3) 0.15856(18) 0.21392(17) 0.0348(6) Uani 1 1 d .
H39A H 0.5784 0.2207 0.2481 0.042 Uiso 1 1 calc R
H39B H 0.4661 0.1633 0.1652 0.042 Uiso 1 1 calc R
C40 C 0.6173(3) 0.10146(19) 0.18498(18) 0.0382(6) Uani 1 1 d .
H40A H 0.6847 0.1304 0.1541 0.057 Uiso 1 1 calc R
H40B H 0.5588 0.0403 0.1498 0.057 Uiso 1 1 calc R
H40C H 0.6711 0.0977 0.2328 0.057 Uiso 1 1 calc R
C41 C 0.0568(3) -0.09559(18) 0.18677(15) 0.0306(5) Uani 1 1 d .
H41A H -0.0054 -0.0696 0.1612 0.037 Uiso 1 1 calc R
H41B H 0.1036 -0.1255 0.1436 0.037 Uiso 1 1 calc R
C42 C -0.0394(3) -0.16860(18) 0.21866(16) 0.0327(5) Uani 1 1 d .
H42A H -0.0788 -0.1389 0.2659 0.039 Uiso 1 1 calc R
H42B H 0.0192 -0.2011 0.2375 0.039 Uiso 1 1 calc R
C43 C -0.1650(3) -0.23764(19) 0.14965(17) 0.0352(6) Uani 1 1 d .
H43A H -0.2294 -0.2062 0.1351 0.042 Uiso 1 1 calc R
H43B H -0.1257 -0.2621 0.1002 0.042 Uiso 1 1 calc R
C44 C -0.2527(3) -0.3173(2) 0.17740(19) 0.0420(6) Uani 1 1 d .
H44A H -0.3309 -0.3595 0.1330 0.063 Uiso 1 1 calc R
H44B H -0.2929 -0.2933 0.2259 0.063 Uiso 1 1 calc R
H44C H -0.1895 -0.3493 0.1908 0.063 Uiso 1 1 calc R
C45 C 0.2467(3) -0.05289(18) 0.31348(16) 0.0350(6) Uani 1 1 d .
H45A H 0.3186 -0.0003 0.3557 0.042 Uiso 1 1 calc R
H45B H 0.1718 -0.0811 0.3418 0.042 Uiso 1 1 calc R
C46 C 0.3224(3) -0.12295(19) 0.27602(19) 0.0421(7) Uani 1 1 d .
H46A H 0.2972 -0.1716 0.3012 0.051 Uiso 1 1 calc R
H46B H 0.2843 -0.1511 0.2166 0.051 Uiso 1 1 calc R
C47 C 0.4858(3) -0.0830(2) 0.2877(2) 0.0483(7) Uani 1 1 d .
H47A H 0.5229 -0.0468 0.3462 0.058 Uiso 1 1 calc R
H47B H 0.5113 -0.0414 0.2553 0.058 Uiso 1 1 calc R
C48 C 0.5604(3) -0.1550(2) 0.2621(2) 0.0547(9) Uani 1 1 d .
H48A H 0.6646 -0.1249 0.2713 0.082 Uiso 1 1 calc R
H48B H 0.5264 -0.1901 0.2039 0.082 Uiso 1 1 calc R
H48C H 0.5377 -0.1957 0.2949 0.082 Uiso 1 1 calc R

loop_
_atom_site_aniso_label
_atom_site_aniso_U_11
_atom_site_aniso_U_22
_atom_site_aniso_U_33
_atom_site_aniso_U_23
_atom_site_aniso_U_13
_atom_site_aniso_U_12
Ni1 0.0212(3) 0.0217(3) 0.0259(3) 0.0023(2) 0.0040(2) 0.0063(2)
Ni2 0.0217(3) 0.0230(3) 0.0246(3) 0.0019(2) 0.0034(2) 0.0075(2)
S1 0.0226(3) 0.0222(3) 0.0312(3) 0.0017(2) 0.0057(2) 0.0067(2)
S2 0.0226(3) 0.0232(3) 0.0287(3) 0.0024(2) 0.0050(2) 0.0075(2)
S3 0.0215(3) 0.0241(3) 0.0267(3) 0.0016(2) 0.0011(2) 0.0065(2)
S4 0.0211(3) 0.0248(3) 0.0277(3) 0.0016(2) 0.0026(2) 0.0072(2)
O1 0.0261(8) 0.0340(9) 0.0389(10) 0.0097(8) 0.0061(7) 0.0140(7)
O2 0.0240(8) 0.0322(9) 0.0399(10) 0.0117(8) 0.0078(7) 0.0076(7)
O3 0.0448(10) 0.0253(9) 0.0383(10) -0.0033(8) 0.0011(8) 0.0139(8)
O4 0.0363(9) 0.0248(9) 0.0403(11) -0.0023(8) 0.0062(8) 0.0036(7)
N1 0.0267(9) 0.0347(11) 0.0271(11) 0.0043(9) 0.0062(8) 0.0123(8)
C1 0.0236(10) 0.0243(11) 0.0254(11) 0.0030(9) 0.0012(9) 0.0070(9)
C2 0.0224(10) 0.0226(11) 0.0249(11) 0.0054(9) 0.0017(8) 0.0048(8)
C3 0.0263(11) 0.0258(12) 0.0253(11) 0.0033(9) 0.0058(9) 0.0097(9)
C4 0.0254(11) 0.0270(12) 0.0272(12) 0.0040(9) 0.0030(9) 0.0086(9)
C5 0.0324(12) 0.0260(12) 0.0348(13) 0.0052(10) 0.0057(10) 0.0129(10)
C6 0.0334(12) 0.0224(12) 0.0315(13) 0.0003(10) 0.0056(10) 0.0084(9)
C7 0.0283(11) 0.0289(13) 0.0321(13) 0.0011(10) -0.0004(10) 0.0063(10)
C8 0.0266(11) 0.0286(12) 0.0304(12) 0.0037(10) 0.0026(9) 0.0103(9)
C9 0.0532(16) 0.0263(13) 0.0396(16) -0.0054(12) 0.0006(13) 0.0081(12)
C10 0.0239(11) 0.0232(11) 0.0230(11) 0.0001(9) 0.0028(8) 0.0073(9)
C11 0.0237(10) 0.0261(11) 0.0293(12) 0.0037(9) 0.0012(9) 0.0094(9)
C12 0.0265(11) 0.0240(11) 0.0291(12) 0.0046(9) 0.0009(9) 0.0059(9)
C13 0.0263(11) 0.0230(11) 0.0249(11) 0.0023(9) 0.0017(9) 0.0077(9)
C14 0.0227(10) 0.0297(12) 0.0273(12) 0.0035(9) 0.0023(9) 0.0116(9)
C15 0.0213(10) 0.0289(12) 0.0256(12) 0.0017(9) 0.0021(9) 0.0054(9)
C16 0.0303(12) 0.0340(14) 0.0509(17) 0.0149(12) 0.0123(11) 0.0071(10)
C17 0.0257(11) 0.0270(12) 0.0231(11) 0.0042(9) 0.0050(9) 0.0087(9)
C18 0.0235(10) 0.0263(11) 0.0209(11) 0.0011(9) 0.0024(8) 0.0078(9)
C19 0.0219(10) 0.0283(12) 0.0316(12) 0.0054(10) 0.0047(9) 0.0067(9)
C20 0.0300(11) 0.0228(11) 0.0284(12) 0.0045(9) 0.0051(9) 0.0084(9)
C21 0.0256(11) 0.0260(11) 0.0243(11) -0.0007(9) 0.0022(9) 0.0088(9)
C22 0.0209(10) 0.0277(12) 0.0277(12) 0.0012(9) 0.0030(9) 0.0055(9)
C23 0.0247(11) 0.0227(11) 0.0267(12) 0.0027(9) 0.0031(9) 0.0053(9)
C24 0.0355(13) 0.0358(14) 0.0510(17) 0.0150(12) 0.0071(12) 0.0177(11)
C25 0.0259(11) 0.0235(11) 0.0261(11) 0.0040(9) 0.0086(9) 0.0096(9)
C26 0.0197(10) 0.0260(12) 0.0273(12) 0.0048(9) 0.0017(8) 0.0056(8)
C27 0.0227(10) 0.0269(12) 0.0307(12) 0.0052(10) 0.0033(9) 0.0068(9)
C28 0.0298(12) 0.0259(12) 0.0311(13) -0.0002(10) 0.0053(10) 0.0112(9)
C29 0.0274(11) 0.0238(12) 0.0336(13) 0.0020(10) -0.0009(10) 0.0050(9)
C30 0.0238(11) 0.0294(13) 0.0365(14) 0.0055(10) 0.0053(10) 0.0032(9)
C31 0.0257(11) 0.0269(12) 0.0307(12) 0.0038(10) 0.0060(9) 0.0080(9)
C32 0.0471(15) 0.0265(13) 0.0408(16) -0.0011(11) 0.0056(12) 0.0064(11)
C33 0.0299(12) 0.0385(14) 0.0253(12) 0.0037(10) 0.0066(9) 0.0152(10)
C34 0.0403(14) 0.0455(15) 0.0307(13) 0.0073(12) 0.0048(11) 0.0214(12)
C35 0.0458(15) 0.0454(16) 0.0372(15) 0.0101(12) 0.0134(12) 0.0248(13)
C36 0.0468(16) 0.0457(16) 0.0428(16) 0.0086(13) 0.0080(13) 0.0196(13)
C37 0.0314(12) 0.0370(14) 0.0279(13) 0.0028(11) 0.0085(10) 0.0077(10)
C38 0.0351(13) 0.0371(14) 0.0292(13) -0.0007(11) 0.0087(10) 0.0093(11)
C39 0.0348(13) 0.0319(13) 0.0304(13) 0.0037(10) 0.0046(10) 0.0070(10)
C40 0.0353(13) 0.0387(14) 0.0410(15) 0.0127(12) 0.0099(11) 0.0121(11)
C41 0.0269(11) 0.0365(13) 0.0227(11) 0.0026(10) 0.0023(9) 0.0098(10)
C42 0.0272(11) 0.0395(14) 0.0276(12) 0.0076(11) 0.0031(10) 0.0093(10)
C43 0.0281(12) 0.0405(14) 0.0306(13) 0.0053(11) 0.0013(10) 0.0090(10)
C44 0.0311(13) 0.0437(16) 0.0480(17) 0.0131(13) 0.0025(11) 0.0104(11)
C45 0.0316(12) 0.0361(14) 0.0311(13) 0.0013(11) -0.0020(10) 0.0132(10)
C46 0.0359(14) 0.0356(14) 0.0456(16) -0.0006(12) -0.0049(12) 0.0145(11)
C47 0.0380(15) 0.0507(18) 0.0501(18) 0.0046(14) 0.0009(13) 0.0191(13)
C48 0.0364(14) 0.0544(19) 0.062(2) -0.0025(16) -0.0015(14) 0.0217(13)

loop_
_atom_type_symbol
_atom_type_description
_atom_type_scat_dispersion_real
_atom_type_scat_dispersion_imag
_atom_type_scat_source
C C 0.0181 0.0091 'International Tables Vol C Tables 4.2.6.8 and 6.1.1.4'
H H 0.0000 0.0000 'International Tables Vol C Tables 4.2.6.8 and 6.1.1.4'
N N 0.0311 0.0180 'International Tables Vol C Tables 4.2.6.8 and 6.1.1.4'
O O 0.0492 0.0322 'International Tables Vol C Tables 4.2.6.8 and 6.1.1.4'
S S 0.3331 0.5567 'International Tables Vol C Tables 4.2.6.8 and 6.1.1.4'
Ni Ni -3.0029 0.5091 'International Tables Vol C Tables 4.2.6.8 and 6.1.1.4'

loop_
_geom_angle_atom_site_label_1
_geom_angle_atom_site_label_2
_geom_angle_atom_site_label_3
_geom_angle
_geom_angle_site_symmetry_1
_geom_angle_site_symmetry_3
S2 Ni1 S2 180.0 2 .
S2 Ni1 S1 89.22(2) 2 2
S2 Ni1 S1 90.78(2) . 2
S2 Ni1 S1 90.78(2) 2 .
S2 Ni1 S1 89.22(2) . .
S1 Ni1 S1 180.0 2 .
S4 Ni2 S4 180.000(1) . 2_756
S4 Ni2 S3 90.85(2) . 2_756
S4 Ni2 S3 89.15(2) 2_756 2_756
S4 Ni2 S3 89.15(2) . .
S4 Ni2 S3 90.85(2) 2_756 .
S3 Ni2 S3 179.999(2) 2_756 .
C1 S1 Ni1 105.96(8) . .
C2 S2 Ni1 105.89(8) 2 .
C17 S3 Ni2 105.43(8) . .
C25 S4 Ni2 105.69(8) 2_756 .
C21 O1 C24 117.47(19) . .
C15 O2 C16 116.75(19) . .
C6 O3 C9 116.7(2) . .
C29 O4 C32 116.4(2) . .
C37 N1 C33 111.2(2) . .
C37 N1 C41 106.99(19) . .
C33 N1 C41 110.74(18) . .
C37 N1 C45 111.32(19) . .
C33 N1 C45 105.66(18) . .
C41 N1 C45 110.96(19) . .
C2 C1 C10 126.5(2) . .
C2 C1 S1 118.17(18) . .
C10 C1 S1 115.25(16) . .
C1 C2 C3 127.7(2) . .
C1 C2 S2 119.15(18) . 2
C3 C2 S2 113.16(16) . 2
C8 C3 C4 117.3(2) . .
C8 C3 C2 123.0(2) . .
C4 C3 C2 119.5(2) . .
C5 C4 C3 121.3(2) . .
C5 C4 H4 119.4 . .
C3 C4 H4 119.4 . .
C4 C5 C6 120.7(2) . .
C4 C5 H5 119.7 . .
C6 C5 H5 119.7 . .
O3 C6 C5 116.0(2) . .
O3 C6 C7 125.0(2) . .
C5 C6 C7 119.0(2) . .
C8 C7 C6 119.8(2) . .
C8 C7 H7 120.1 . .
C6 C7 H7 120.1 . .
C7 C8 C3 121.9(2) . .
C7 C8 H8 119.1 . .
C3 C8 H8 119.1 . .
O3 C9 H9A 109.5 . .
O3 C9 H9B 109.5 . .
H9A C9 H9B 109.5 . .
O3 C9 H9C 109.5 . .
H9A C9 H9C 109.5 . .
H9B C9 H9C 109.5 . .
C11 C10 C13 116.9(2) . .
C11 C10 C1 122.9(2) . .
C13 C10 C1 120.1(2) . .
C10 C11 C12 122.2(2) . .
C10 C11 H11 118.9 . .
C12 C11 H11 118.9 . .
C11 C12 C15 119.2(2) . .
C11 C12 H12 120.4 . .
C15 C12 H12 120.4 . .
C14 C13 C10 121.6(2) . .
C14 C13 H13 119.2 . .
C10 C13 H13 119.2 . .
C13 C14 C15 120.0(2) . .
C13 C14 H14 120.0 . .
C15 C14 H14 120.0 . .
O2 C15 C14 115.3(2) . .
O2 C15 C12 124.6(2) . .
C14 C15 C12 120.0(2) . .
O2 C16 H16A 109.5 . .
O2 C16 H16B 109.5 . .
H16A C16 H16B 109.5 . .
O2 C16 H16C 109.5 . .
H16A C16 H16C 109.5 . .
H16B C16 H16C 109.5 . .
C25 C17 C18 125.0(2) . .
C25 C17 S3 118.78(18) . .
C18 C17 S3 116.04(16) . .
C19 C18 C23 117.7(2) . .
C19 C18 C17 121.1(2) . .
C23 C18 C17 121.2(2) . .
C18 C19 C20 122.0(2) . .
C18 C19 H19 119.0 . .
C20 C19 H19 119.0 . .
C19 C20 C21 118.8(2) . .
C19 C20 H20 120.6 . .
C21 C20 H20 120.6 . .
O1 C21 C22 115.6(2) . .
O1 C21 C20 124.2(2) . .
C22 C21 C20 120.2(2) . .
C23 C22 C21 120.1(2) . .
C23 C22 H22 119.9 . .
C21 C22 H22 119.9 . .
C22 C23 C18 121.1(2) . .
C22 C23 H23 119.5 . .
C18 C23 H23 119.5 . .
O1 C24 H24A 109.5 . .
O1 C24 H24B 109.5 . .
H24A C24 H24B 109.5 . .
O1 C24 H24C 109.5 . .
H24A C24 H24C 109.5 . .
H24B C24 H24C 109.5 . .
C17 C25 C26 126.3(2) . .
C17 C25 S4 119.24(18) . 2_756
C26 C25 S4 114.45(16) . 2_756
C27 C26 C31 117.6(2) . .
C27 C26 C25 122.6(2) . .
C31 C26 C25 119.7(2) . .
C28 C27 C26 121.9(2) . .
C28 C27 H27 119.1 . .
C26 C27 H27 119.1 . .
C27 C28 C29 119.8(2) . .
C27 C28 H28 120.1 . .
C29 C28 H28 120.1 . .
O4 C29 C28 125.5(2) . .
O4 C29 C30 115.3(2) . .
C28 C29 C30 119.2(2) . .
C31 C30 C29 120.1(2) . .
C31 C30 H30 119.9 . .
C29 C30 H30 119.9 . .
C30 C31 C26 121.3(2) . .
C30 C31 H31 119.3 . .
C26 C31 H31 119.3 . .
O4 C32 H32A 109.5 . .
O4 C32 H32B 109.5 . .
H32A C32 H32B 109.5 . .
O4 C32 H32C 109.5 . .
H32A C32 H32C 109.5 . .
H32B C32 H32C 109.5 . .
C34 C33 N1 116.3(2) . .
C34 C33 H33A 108.2 . .
N1 C33 H33A 108.2 . .
C34 C33 H33B 108.2 . .
N1 C33 H33B 108.2 . .
H33A C33 H33B 107.4 . .
C33 C34 C35 110.3(2) . .
C33 C34 H34A 109.6 . .
C35 C34 H34A 109.6 . .
C33 C34 H34B 109.6 . .
C35 C34 H34B 109.6 . .
H34A C34 H34B 108.1 . .
C36 C35 C34 112.3(2) . .
C36 C35 H35A 109.1 . .
C34 C35 H35A 109.1 . .
C36 C35 H35B 109.1 . .
C34 C35 H35B 109.1 . .
H35A C35 H35B 107.9 . .
C35 C36 H36A 109.5 . .
C35 C36 H36B 109.5 . .
H36A C36 H36B 109.5 . .
C35 C36 H36C 109.5 . .
H36A C36 H36C 109.5 . .
H36B C36 H36C 109.5 . .
N1 C37 C38 115.2(2) . .
N1 C37 H37A 108.5 . .
C38 C37 H37A 108.5 . .
N1 C37 H37B 108.5 . .
C38 C37 H37B 108.5 . .
H37A C37 H37B 107.5 . .
C39 C38 C37 111.6(2) . .
C39 C38 H38A 109.3 . .
C37 C38 H38A 109.3 . .
C39 C38 H38B 109.3 . .
C37 C38 H38B 109.3 . .
H38A C38 H38B 108.0 . .
C38 C39 C40 114.0(2) . .
C38 C39 H39A 108.7 . .
C40 C39 H39A 108.7 . .
C38 C39 H39B 108.7 . .
C40 C39 H39B 108.7 . .
H39A C39 H39B 107.6 . .
C39 C40 H40A 109.5 . .
C39 C40 H40B 109.5 . .
H40A C40 H40B 109.5 . .
C39 C40 H40C 109.5 . .
H40A C40 H40C 109.5 . .
H40B C40 H40C 109.5 . .
C42 C41 N1 114.8(2) . .
C42 C41 H41A 108.6 . .
N1 C41 H41A 108.6 . .
C42 C41 H41B 108.6 . .
N1 C41 H41B 108.6 . .
H41A C41 H41B 107.5 . .
C41 C42 C43 110.5(2) . .
C41 C42 H42A 109.5 . .
C43 C42 H42A 109.5 . .
C41 C42 H42B 109.5 . .
C43 C42 H42B 109.5 . .
H42A C42 H42B 108.1 . .
C44 C43 C42 111.2(2) . .
C44 C43 H43A 109.4 . .
C42 C43 H43A 109.4 . .
C44 C43 H43B 109.4 . .
C42 C43 H43B 109.4 . .
H43A C43 H43B 108.0 . .
C43 C44 H44A 109.5 . .
C43 C44 H44B 109.5 . .
H44A C44 H44B 109.5 . .
C43 C44 H44C 109.5 . .
H44A C44 H44C 109.5 . .
H44B C44 H44C 109.5 . .
C46 C45 N1 117.3(2) . .
C46 C45 H45A 108.0 . .
N1 C45 H45A 108.0 . .
C46 C45 H45B 108.0 . .
N1 C45 H45B 108.0 . .
H45A C45 H45B 107.2 . .
C47 C46 C45 114.4(2) . .
C47 C46 H46A 108.7 . .
C45 C46 H46A 108.7 . .
C47 C46 H46B 108.7 . .
C45 C46 H46B 108.7 . .
H46A C46 H46B 107.6 . .
C46 C47 C48 113.7(3) . .
C46 C47 H47A 108.8 . .
C48 C47 H47A 108.8 . .
C46 C47 H47B 108.8 . .
C48 C47 H47B 108.8 . .
H47A C47 H47B 107.7 . .
C47 C48 H48A 109.5 . .
C47 C48 H48B 109.5 . .
H48A C48 H48B 109.5 . .
C47 C48 H48C 109.5 . .
H48A C48 H48C 109.5 . .
H48B C48 H48C 109.5 . .

loop_
_geom_bond_atom_site_label_1
_geom_bond_atom_site_label_2
_geom_bond_distance
_geom_bond_site_symmetry_2
Ni1 S2 2.1292(6) 2
Ni1 S2 2.1292(6) .
Ni1 S1 2.1416(5) 2
Ni1 S1 2.1416(5) .
Ni2 S4 2.1358(6) .
Ni2 S4 2.1358(6) 2_756
Ni2 S3 2.1510(5) 2_756
Ni2 S3 2.1510(5) .
S1 C1 1.744(2) .
S2 C2 1.743(2) 2
S3 C17 1.746(2) .
S4 C25 1.744(2) 2_756
O1 C21 1.378(3) .
O1 C24 1.420(3) .
O2 C15 1.378(3) .
O2 C16 1.423(3) .
O3 C6 1.373(3) .
O3 C9 1.423(3) .
O4 C29 1.370(3) .
O4 C32 1.429(3) .
N1 C37 1.519(3) .
N1 C33 1.524(3) .
N1 C41 1.528(3) .
N1 C45 1.527(3) .
C1 C2 1.367(3) .
C1 C10 1.482(3) .
C2 C3 1.483(3) .
C2 S2 1.743(2) 2
C3 C8 1.395(3) .
C3 C4 1.403(3) .
C4 C5 1.374(3) .
C4 H4 0.9300 .
C5 C6 1.393(4) .
C5 H5 0.9300 .
C6 C7 1.394(3) .
C7 C8 1.384(3) .
C7 H7 0.9300 .
C8 H8 0.9300 .
C9 H9A 0.9600 .
C9 H9B 0.9600 .
C9 H9C 0.9600 .
C10 C11 1.389(3) .
C10 C13 1.415(3) .
C11 C12 1.393(3) .
C11 H11 0.9300 .
C12 C15 1.395(3) .
C12 H12 0.9300 .
C13 C14 1.380(3) .
C13 H13 0.9300 .
C14 C15 1.385(4) .
C14 H14 0.9300 .
C16 H16A 0.9600 .
C16 H16B 0.9600 .
C16 H16C 0.9600 .
C17 C25 1.361(3) .
C17 C18 1.487(3) .
C18 C19 1.390(4) .
C18 C23 1.401(3) .
C19 C20 1.394(3) .
C19 H19 0.9300 .
C20 C21 1.394(3) .
C20 H20 0.9300 .
C21 C22 1.385(4) .
C22 C23 1.383(3) .
C22 H22 0.9300 .
C23 H23 0.9300 .
C24 H24A 0.9600 .
C24 H24B 0.9600 .
C24 H24C 0.9600 .
C25 C26 1.486(3) .
C25 S4 1.744(2) 2_756
C26 C27 1.390(3) .
C26 C31 1.400(3) .
C27 C28 1.389(3) .
C27 H27 0.9300 .
C28 C29 1.391(4) .
C28 H28 0.9300 .
C29 C30 1.400(4) .
C30 C31 1.384(3) .
C30 H30 0.9300 .
C31 H31 0.9300 .
C32 H32A 0.9600 .
C32 H32B 0.9600 .
C32 H32C 0.9600 .
C33 C34 1.514(4) .
C33 H33A 0.9700 .
C33 H33B 0.9700 .
C34 C35 1.530(4) .
C34 H34A 0.9700 .
C34 H34B 0.9700 .
C35 C36 1.516(4) .
C35 H35A 0.9700 .
C35 H35B 0.9700 .
C36 H36A 0.9600 .
C36 H36B 0.9600 .
C36 H36C 0.9600 .
C37 C38 1.524(3) .
C37 H37A 0.9700 .
C37 H37B 0.9700 .
C38 C39 1.520(4) .
C38 H38A 0.9700 .
C38 H38B 0.9700 .
C39 C40 1.525(3) .
C39 H39A 0.9700 .
C39 H39B 0.9700 .
C40 H40A 0.9600 .
C40 H40B 0.9600 .
C40 H40C 0.9600 .
C41 C42 1.522(4) .
C41 H41A 0.9700 .
C41 H41B 0.9700 .
C42 C43 1.527(3) .
C42 H42A 0.9700 .
C42 H42B 0.9700 .
C43 C44 1.527(4) .
C43 H43A 0.9700 .
C43 H43B 0.9700 .
C44 H44A 0.9600 .
C44 H44B 0.9600 .
C44 H44C 0.9600 .
C45 C46 1.526(3) .
C45 H45A 0.9700 .
C45 H45B 0.9700 .
C46 C47 1.497(4) .
C46 H46A 0.9700 .
C46 H46B 0.9700 .
C47 C48 1.510(4) .
C47 H47A 0.9700 .
C47 H47B 0.9700 .
C48 H48A 0.9600 .
C48 H48B 0.9600 .
C48 H48C 0.9600 .
